data_4507951
loop_
_publ_author_name
'Geng, Na'
'Chen, Jia-Mei'
'Li, Zi-Jian'
'Jiang, Long'
'Lu, Tong-Bu'

_publ_section_title
;
 Approach of Cocrystallization to Improve the Solubility and
 Photostability of Tranilast
;
_journal_issue 8
_journal_name_full 'Crystal Growth &amp; Design'
_journal_page_first 3546
_journal_paper_doi 10.1021/cg400518w
_journal_volume 13
_journal_year 2013
_chemical_formula_sum 'C24 H23 N3 O6'
_chemical_formula_weight 449.45
_chemical_name_systematic
; 
 ? 
;
_space_group_IT_number 14
_symmetry_cell_setting monoclinic
_symmetry_space_group_name_Hall '-P 2yn'
_symmetry_space_group_name_H-M 'P 1 21/n 1'
_atom_sites_solution_hydrogens geom
_atom_sites_solution_primary direct
_atom_sites_solution_secondary difmap
_audit_creation_method SHELXL-97
_cell_angle_alpha 90.00
_cell_angle_beta 90.00
_cell_angle_gamma 90.00
_cell_formula_units_Z 4
_cell_length_a 5.1527(3)
_cell_length_b 19.4205(11)
_cell_length_c 21.9733(10)
_cell_measurement_reflns_used 4762
_cell_measurement_temperature 150.00(10)
_cell_measurement_theta_max 65.2679
_cell_measurement_theta_min 3.0343
_cell_volume 2198.8(2)
_computing_structure_refinement 'SHELXL-97 (Sheldrick, 1997)'
_computing_structure_solution 'SHELXS-97 (Sheldrick, 1990)'
_diffrn_ambient_temperature 150.00(10)
_diffrn_detector_area_resol_mean 10.5058
_diffrn_measured_fraction_theta_full 0.972
_diffrn_measured_fraction_theta_max 0.972
_diffrn_measurement_device_type 'Xcalibur, Atlas, Gemini ultra'
_diffrn_measurement_method '\w scans'
_diffrn_radiation_monochromator graphite
_diffrn_radiation_source 'fine-focus sealed tube'
_diffrn_radiation_type CuK\a
_diffrn_radiation_wavelength 1.54178
_diffrn_reflns_av_R_equivalents 0.0262
_diffrn_reflns_av_sigmaI/netI 0.0242
_diffrn_reflns_limit_h_max 5
_diffrn_reflns_limit_h_min -3
_diffrn_reflns_limit_k_max 21
_diffrn_reflns_limit_k_min -22
_diffrn_reflns_limit_l_max 25
_diffrn_reflns_limit_l_min -25
_diffrn_reflns_number 11345
_diffrn_reflns_theta_full 65.37
_diffrn_reflns_theta_max 65.37
_diffrn_reflns_theta_min 3.04
_exptl_absorpt_coefficient_mu 0.821
_exptl_absorpt_correction_T_max 1.00000
_exptl_absorpt_correction_T_min 0.81874
_exptl_absorpt_correction_type multi-scan
_exptl_absorpt_process_details
;
CrysAlisPro, Agilent Technologies,
Version 1.171.35.19 (release 27-10-2011 CrysAlis171 .NET)
(compiled Oct 27 2011,15:02:11)
Empirical absorption correction using spherical harmonics,
 implemented in SCALE3 ABSPACK scaling algorithm.
;
_exptl_crystal_colour colorless
_exptl_crystal_density_diffrn 1.358
_exptl_crystal_density_method 'not measured'
_exptl_crystal_description Needle
_exptl_crystal_F_000 944
_exptl_crystal_size_max 0.1
_exptl_crystal_size_mid 0.05
_exptl_crystal_size_min 0.05
_refine_diff_density_max 0.143
_refine_diff_density_min -0.199
_refine_diff_density_rms 0.037
_refine_ls_extinction_method none
_refine_ls_goodness_of_fit_ref 1.025
_refine_ls_hydrogen_treatment mixed
_refine_ls_matrix_type full
_refine_ls_number_parameters 316
_refine_ls_number_reflns 3653
_refine_ls_number_restraints 0
_refine_ls_restrained_S_all 1.025
_refine_ls_R_factor_all 0.0446
_refine_ls_R_factor_gt 0.0368
_refine_ls_shift/su_max 0.005
_refine_ls_shift/su_mean 0.001
_refine_ls_structure_factor_coef Fsqd
_refine_ls_weighting_details 'calc w=1/[\s^2^(Fo^2^)+(0.0558P)^2^+0.4418P] where P=(Fo^2^+2Fc^2^)/3'
_refine_ls_weighting_scheme calc
_refine_ls_wR_factor_gt 0.0955
_refine_ls_wR_factor_ref 0.1014
_reflns_number_gt 3109
_reflns_number_total 3653
_reflns_threshold_expression >2sigma(I)
_cod_data_source_file cg400518w_si_003.cif
_cod_data_source_block 2
_cod_database_code 4507951

loop_
_symmetry_equiv_pos_as_xyz
'x, y, z'
'-x+1/2, y+1/2, -z+1/2'
'-x, -y, -z'
'x-1/2, -y-1/2, z-1/2'

loop_
_atom_site_label
_atom_site_type_symbol
_atom_site_fract_x
_atom_site_fract_y
_atom_site_fract_z
_atom_site_U_iso_or_equiv
_atom_site_adp_type
_atom_site_occupancy
_atom_site_symmetry_multiplicity
_atom_site_calc_flag
_atom_site_refinement_flags
O2 O 1.15267(19) 0.16098(6) 0.71690(4) 0.0341(3) Uani 1 1 d .
N1 N 0.9171(2) 0.21110(7) 0.61792(6) 0.0278(3) Uani 1 1 d .
O5 O -0.2969(2) 0.43058(6) 0.81908(5) 0.0397(3) Uani 1 1 d .
O3 O 0.7202(2) 0.27882(6) 0.54601(5) 0.0384(3) Uani 1 1 d .
N2 N 1.1020(2) 0.37159(7) 0.31906(6) 0.0336(3) Uani 1 1 d .
O4 O 0.0417(2) 0.33857(6) 0.84934(5) 0.0395(3) Uani 1 1 d .
O1 O 1.5377(2) 0.11201(6) 0.70210(5) 0.0380(3) Uani 1 1 d .
C14 C -0.1387(3) 0.40916(8) 0.77325(7) 0.0314(3) Uani 1 1 d .
C12 C 0.2113(3) 0.33221(8) 0.74649(7) 0.0281(3) Uani 1 1 d .
H12 H 0.3291 0.2981 0.7575 0.034 Uiso 1 1 calc R
C2 C 1.0955(3) 0.17261(7) 0.58368(7) 0.0269(3) Uani 1 1 d .
C13 C 0.0442(3) 0.35832(8) 0.78950(7) 0.0303(3) Uani 1 1 d .
C10 C 0.3822(3) 0.32867(8) 0.64003(7) 0.0288(3) Uani 1 1 d .
H10 H 0.3533 0.3428 0.6002 0.035 Uiso 1 1 calc R
C9 C 0.5792(3) 0.28535(8) 0.64908(6) 0.0271(3) Uani 1 1 d .
H9 H 0.6151 0.2711 0.6886 0.032 Uiso 1 1 calc R
C11 C 0.2068(3) 0.35625(7) 0.68630(6) 0.0269(3) Uani 1 1 d .
C1 C 1.2879(3) 0.13443(7) 0.61481(6) 0.0268(3) Uani 1 1 d .
N4 N 0.6876(3) 0.42039(9) 0.50864(7) 0.0458(4) Uani 1 1 d .
C3 C 1.0875(3) 0.17039(9) 0.52038(7) 0.0341(4) Uani 1 1 d .
H3 H 0.9628 0.1958 0.4996 0.041 Uiso 1 1 calc R
C7 C 1.3158(3) 0.13724(7) 0.68236(6) 0.0270(3) Uani 1 1 d .
C6 C 1.4621(3) 0.09497(8) 0.58094(7) 0.0318(3) Uani 1 1 d .
H6 H 1.5889 0.0696 0.6010 0.038 Uiso 1 1 calc R
C8 C 0.7423(3) 0.25905(8) 0.59931(6) 0.0277(3) Uani 1 1 d .
C15 C -0.1436(3) 0.43329(8) 0.71408(7) 0.0324(3) Uani 1 1 d .
H15 H -0.2618 0.4672 0.7030 0.039 Uiso 1 1 calc R
C16 C 0.0278(3) 0.40695(8) 0.67100(7) 0.0312(3) Uani 1 1 d .
H16 H 0.0226 0.4235 0.6313 0.037 Uiso 1 1 calc R
C4 C 1.2625(3) 0.13090(9) 0.48820(7) 0.0365(4) Uani 1 1 d .
H4 H 1.2545 0.1298 0.4459 0.044 Uiso 1 1 calc R
O6 O 0.6775(4) 0.49617(8) 0.43088(7) 0.0861(6) Uani 1 1 d .
C19 C 0.9422(3) 0.40615(9) 0.35545(7) 0.0360(4) Uani 1 1 d .
H19 H 0.8270 0.4373 0.3380 0.043 Uiso 1 1 calc R
C20 C 0.9386(3) 0.39819(8) 0.41800(7) 0.0357(4) Uani 1 1 d .
C5 C 1.4500(3) 0.09286(8) 0.51819(7) 0.0351(4) Uani 1 1 d .
H5 H 1.5669 0.0661 0.4963 0.042 Uiso 1 1 calc R
C21 C 1.1096(3) 0.35159(9) 0.44390(7) 0.0396(4) Uani 1 1 d .
H21 H 1.1109 0.3444 0.4857 0.048 Uiso 1 1 calc R
C17 C 0.2638(3) 0.30138(10) 0.87038(7) 0.0434(4) Uani 1 1 d .
H17A H 0.2709 0.2574 0.8505 0.065 Uiso 1 1 calc R
H17B H 0.2513 0.2948 0.9136 0.065 Uiso 1 1 calc R
H17C H 0.4182 0.3270 0.8612 0.065 Uiso 1 1 calc R
C18 C -0.4823(3) 0.48334(9) 0.80512(9) 0.0456(4) Uani 1 1 d .
H18A H -0.3926 0.5247 0.7937 0.068 Uiso 1 1 calc R
H18B H -0.5880 0.4922 0.8402 0.068 Uiso 1 1 calc R
H18C H -0.5903 0.4685 0.7720 0.068 Uiso 1 1 calc R
C23 C 1.2691(3) 0.32759(9) 0.34467(8) 0.0394(4) Uani 1 1 d .
H23 H 1.3842 0.3038 0.3197 0.047 Uiso 1 1 calc R
C22 C 1.2776(3) 0.31602(10) 0.40663(8) 0.0458(4) Uani 1 1 d .
H22 H 1.3950 0.2847 0.4230 0.055 Uiso 1 1 calc R
C24 C 0.7553(4) 0.44208(9) 0.45379(8) 0.0474(5) Uani 1 1 d .
H1N H 0.922(3) 0.2027(9) 0.6575(8) 0.032(4) Uiso 1 1 d .
H4A H 0.573(4) 0.4447(13) 0.5280(10) 0.062(6) Uiso 1 1 d .
H4B H 0.724(4) 0.3761(14) 0.5209(10) 0.067(7) Uiso 1 1 d .
H1 H 1.563(4) 0.1196(13) 0.7491(11) 0.074(7) Uiso 1 1 d .

loop_
_atom_site_aniso_label
_atom_site_aniso_U_11
_atom_site_aniso_U_22
_atom_site_aniso_U_33
_atom_site_aniso_U_23
_atom_site_aniso_U_13
_atom_site_aniso_U_12
O2 0.0333(6) 0.0435(7) 0.0256(5) -0.0006(5) 0.0063(4) 0.0044(5)
N1 0.0287(6) 0.0334(7) 0.0213(6) 0.0003(5) 0.0054(5) 0.0015(5)
O5 0.0359(6) 0.0375(6) 0.0456(7) -0.0079(5) 0.0162(5) 0.0017(5)
O3 0.0481(7) 0.0397(7) 0.0275(6) 0.0069(5) 0.0099(5) 0.0111(5)
N2 0.0342(7) 0.0379(8) 0.0287(7) -0.0027(6) 0.0051(5) -0.0027(6)
O4 0.0444(6) 0.0473(7) 0.0268(5) 0.0019(5) 0.0086(5) 0.0030(5)
O1 0.0380(6) 0.0490(7) 0.0271(6) 0.0016(5) 0.0015(4) 0.0147(5)
C14 0.0278(8) 0.0280(8) 0.0383(8) -0.0064(7) 0.0098(6) -0.0055(6)
C12 0.0286(7) 0.0264(8) 0.0294(8) -0.0004(6) 0.0022(6) 0.0005(6)
C2 0.0267(7) 0.0269(8) 0.0269(7) -0.0025(6) 0.0055(6) -0.0029(6)
C13 0.0333(8) 0.0301(8) 0.0274(7) -0.0005(6) 0.0057(6) -0.0058(6)
C10 0.0302(8) 0.0305(8) 0.0255(7) 0.0023(6) 0.0045(6) -0.0032(6)
C9 0.0292(7) 0.0286(8) 0.0234(7) 0.0015(6) 0.0034(6) -0.0021(6)
C11 0.0264(7) 0.0256(8) 0.0289(7) -0.0004(6) 0.0036(6) -0.0034(6)
C1 0.0289(7) 0.0252(8) 0.0265(7) 0.0001(6) 0.0053(6) -0.0035(6)
N4 0.0635(10) 0.0359(9) 0.0380(8) 0.0041(7) 0.0235(7) 0.0098(7)
C3 0.0360(8) 0.0408(9) 0.0254(8) -0.0008(7) 0.0025(6) 0.0037(7)
C7 0.0290(8) 0.0233(7) 0.0286(7) 0.0020(6) 0.0054(6) -0.0014(6)
C6 0.0324(8) 0.0290(8) 0.0338(8) -0.0012(7) 0.0039(6) 0.0025(6)
C8 0.0297(7) 0.0271(8) 0.0264(7) 0.0006(6) 0.0044(6) -0.0031(6)
C15 0.0275(8) 0.0270(8) 0.0428(9) 0.0003(7) 0.0035(6) 0.0013(6)
C16 0.0302(8) 0.0311(8) 0.0324(8) 0.0045(6) 0.0029(6) -0.0014(6)
C4 0.0415(9) 0.0431(10) 0.0249(7) -0.0048(7) 0.0064(6) -0.0007(7)
O6 0.1344(14) 0.0488(9) 0.0751(10) 0.0324(8) 0.0723(10) 0.0446(9)
C19 0.0373(8) 0.0351(9) 0.0356(9) 0.0037(7) 0.0083(7) 0.0018(7)
C20 0.0417(9) 0.0316(8) 0.0336(8) 0.0009(7) 0.0115(7) -0.0024(7)
C5 0.0373(8) 0.0363(9) 0.0316(8) -0.0070(7) 0.0085(6) 0.0024(7)
C21 0.0416(9) 0.0489(10) 0.0283(8) 0.0024(7) 0.0064(7) 0.0012(7)
C17 0.0422(9) 0.0565(11) 0.0314(8) 0.0057(8) -0.0013(7) -0.0082(8)
C18 0.0342(9) 0.0331(9) 0.0696(12) -0.0106(8) 0.0180(8) 0.0001(7)
C23 0.0373(9) 0.0459(10) 0.0350(8) -0.0025(7) 0.0073(7) 0.0063(7)
C22 0.0407(9) 0.0595(12) 0.0371(9) 0.0075(8) 0.0073(7) 0.0130(8)
C24 0.0660(12) 0.0325(9) 0.0435(10) 0.0059(8) 0.0259(9) 0.0076(8)

loop_
_atom_type_symbol
_atom_type_description
_atom_type_scat_dispersion_real
_atom_type_scat_dispersion_imag
_atom_type_scat_source
C C 0.0181 0.0091 'International Tables Vol C Tables 4.2.6.8 and 6.1.1.4'
H H 0.0000 0.0000 'International Tables Vol C Tables 4.2.6.8 and 6.1.1.4'
N N 0.0311 0.0180 'International Tables Vol C Tables 4.2.6.8 and 6.1.1.4'
O O 0.0492 0.0322 'International Tables Vol C Tables 4.2.6.8 and 6.1.1.4'

loop_
_geom_angle_atom_site_label_1
_geom_angle_atom_site_label_2
_geom_angle_atom_site_label_3
_geom_angle
C8 N1 C2 129.64(13)
C8 N1 H1N 116.0(11)
C2 N1 H1N 114.3(11)
C14 O5 C18 117.33(13)
C19 N2 C23 117.92(13)
C13 O4 C17 116.39(12)
C7 O1 H1 112.3(12)
O5 C14 C15 125.56(14)
O5 C14 C13 115.27(14)
C15 C14 C13 119.18(13)
C13 C12 C11 121.00(14)
C13 C12 H12 119.5
C11 C12 H12 119.5
C3 C2 N1 122.18(14)
C3 C2 C1 119.19(13)
N1 C2 C1 118.63(13)
O4 C13 C12 124.22(14)
O4 C13 C14 115.64(13)
C12 C13 C14 120.14(14)
C9 C10 C11 126.73(14)
C9 C10 H10 116.6
C11 C10 H10 116.6
C10 C9 C8 122.91(13)
C10 C9 H9 118.5
C8 C9 H9 118.5
C16 C11 C12 118.33(13)
C16 C11 C10 120.09(13)
C12 C11 C10 121.58(13)
C6 C1 C2 118.75(13)
C6 C1 C7 119.25(13)
C2 C1 C7 121.96(12)
C24 N4 H4A 117.0(15)
C24 N4 H4B 120.7(14)
H4A N4 H4B 120(2)
C4 C3 C2 120.67(15)
C4 C3 H3 119.7
C2 C3 H3 119.7
O2 C7 O1 122.17(13)
O2 C7 C1 124.41(13)
O1 C7 C1 113.41(12)
C5 C6 C1 121.33(14)
C5 C6 H6 119.3
C1 C6 H6 119.3
O3 C8 N1 123.95(13)
O3 C8 C9 122.91(13)
N1 C8 C9 113.14(12)
C14 C15 C16 120.22(14)
C14 C15 H15 119.9
C16 C15 H15 119.9
C11 C16 C15 121.11(14)
C11 C16 H16 119.4
C15 C16 H16 119.4
C3 C4 C5 120.64(14)
C3 C4 H4 119.7
C5 C4 H4 119.7
N2 C19 C20 123.32(15)
N2 C19 H19 118.3
C20 C19 H19 118.3
C19 C20 C21 118.21(15)
C19 C20 C24 117.85(15)
C21 C20 C24 123.91(15)
C6 C5 C4 119.43(14)
C6 C5 H5 120.3
C4 C5 H5 120.3
C22 C21 C20 118.88(15)
C22 C21 H21 120.6
C20 C21 H21 120.6
O4 C17 H17A 109.5
O4 C17 H17B 109.5
H17A C17 H17B 109.5
O4 C17 H17C 109.5
H17A C17 H17C 109.5
H17B C17 H17C 109.5
O5 C18 H18A 109.5
O5 C18 H18B 109.5
H18A C18 H18B 109.5
O5 C18 H18C 109.5
H18A C18 H18C 109.5
H18B C18 H18C 109.5
N2 C23 C22 122.64(15)
N2 C23 H23 118.7
C22 C23 H23 118.7
C21 C22 C23 119.00(16)
C21 C22 H22 120.5
C23 C22 H22 120.5
O6 C24 N4 123.89(16)
O6 C24 C20 118.47(15)
N4 C24 C20 117.64(16)

loop_
_geom_bond_atom_site_label_1
_geom_bond_atom_site_label_2
_geom_bond_distance
O2 C7 1.2225(17)
N1 C8 1.3585(19)
N1 C2 1.4034(18)
N1 H1N 0.885(18)
O5 C14 1.3609(17)
O5 C18 1.434(2)
O3 C8 1.2377(17)
N2 C19 1.329(2)
N2 C23 1.337(2)
O4 C13 1.3697(18)
O4 C17 1.430(2)
O1 C7 1.3175(18)
O1 H1 1.05(2)
C14 C15 1.382(2)
C14 C13 1.411(2)
C12 C13 1.375(2)
C12 C11 1.403(2)
C12 H12 0.9300
C2 C3 1.392(2)
C2 C1 1.414(2)
C10 C9 1.333(2)
C10 C11 1.462(2)
C10 H10 0.9300
C9 C8 1.4709(19)
C9 H9 0.9300
C11 C16 1.390(2)
C1 C6 1.395(2)
C1 C7 1.492(2)
N4 C24 1.324(2)
N4 H4A 0.87(2)
N4 H4B 0.92(3)
C3 C4 1.379(2)
C3 H3 0.9300
C6 C5 1.381(2)
C6 H6 0.9300
C15 C16 1.392(2)
C15 H15 0.9300
C16 H16 0.9300
C4 C5 1.383(2)
C4 H4 0.9300
O6 C24 1.232(2)
C19 C20 1.383(2)
C19 H19 0.9300
C20 C21 1.385(2)
C20 C24 1.496(2)
C5 H5 0.9300
C21 C22 1.377(2)
C21 H21 0.9300
C17 H17A 0.9600
C17 H17B 0.9600
C17 H17C 0.9600
C18 H18A 0.9600
C18 H18B 0.9600
C18 H18C 0.9600
C23 C22 1.380(2)
C23 H23 0.9300
C22 H22 0.9300
